data_7221600
loop_
_publ_author_name
'Yang, Wenjun'
'Zhang, Yunpeng'
'Qiu, Shuxian'
'Zhao, Chuanqi'
'Zhang, Lei'
'Liu, Honglei'
'Zhou, Leijie'
'Xiao, Yumei'
'Guo, Hongchao'

_publ_section_title
;
 Phosphine-catalyzed [4 + 2] cycloaddition of unsaturated pyrazolones with
 allenoates: a concise approach toward spiropyrazolones
;
_journal_issue 77
_journal_name_full 'RSC Adv.'
_journal_page_first 62343
_journal_paper_doi 10.1039/C5RA11595G
_journal_volume 5
_journal_year 2015
_chemical_formula_moiety 'C27 H27 Br N2 O5'
_chemical_formula_sum 'C27 H27 Br N2 O5'
_chemical_formula_weight 539.41
_chemical_name_systematic
;
 ?
;
_space_group_crystal_system monoclinic
_space_group_IT_number 9
_space_group_name_Hall 'C -2yc'
_space_group_name_H-M_alt 'C 1 c 1'
_symmetry_space_group_name_Hall 'C -2yc'
_symmetry_space_group_name_H-M 'C 1 c 1'
_atom_sites_solution_hydrogens geom
_audit_creation_date 2014-12-03
_audit_creation_method
;
Olex2 1.2
(compiled 2013.12.10 svn.r2850 for OlexSys, GUI svn.r4736)
;
_audit_update_record
;
2015-06-16 deposited with the CCDC.
2015-07-14 downloaded from the CCDC.
;
_cell_angle_alpha 90
_cell_angle_beta 92.779(2)
_cell_angle_gamma 90
_cell_formula_units_Z 16
_cell_length_a 16.786(2)
_cell_length_b 16.7779(19)
_cell_length_c 35.405(4)
_cell_measurement_reflns_used 14901
_cell_measurement_temperature 223.1500
_cell_measurement_theta_max 27.4851
_cell_measurement_theta_min 1.7171
_cell_volume 9960(2)
_computing_cell_refinement 'CrystalClear (Rigaku Inc., 2007)'
_computing_data_collection 'CrystalClear (Rigaku Inc., 2007)'
_computing_data_reduction 'CrystalClear (Rigaku Inc., 2007)'
_computing_molecular_graphics 'Olex2 (Dolomanov et al., 2009)'
_computing_publication_material 'Olex2 (Dolomanov et al., 2009)'
_computing_structure_refinement 'SHELXL (Sheldrick, 2013)'
_computing_structure_solution
;
'SHELXS (Sheldrick, 2013)'
;
_diffrn_ambient_temperature 223.1500
_diffrn_detector_area_resol_mean 28.5714
_diffrn_measured_fraction_theta_full 0.997
_diffrn_measured_fraction_theta_max 0.995
_diffrn_measurement_device
;
Saturn724+ (2x2 bin mode)
;
_diffrn_measurement_device_details
;
AFC10: Fixed Chi 2 circle
;
_diffrn_measurement_device_type 'MM007-HF CCD(Saturn 724+)'
_diffrn_measurement_method '\w scans at fixed \c = 45\%'
_diffrn_orient_matrix_type d*Trek
_diffrn_orient_matrix_UB_11 0.0097
_diffrn_orient_matrix_UB_12 0.0517
_diffrn_orient_matrix_UB_13 -0.0280
_diffrn_orient_matrix_UB_21 -0.0087
_diffrn_orient_matrix_UB_22 0.0293
_diffrn_orient_matrix_UB_23 0.0511
_diffrn_orient_matrix_UB_31 0.0278
_diffrn_orient_matrix_UB_32 -0.0008
_diffrn_orient_matrix_UB_33 0.0052
_diffrn_radiation_detector CCD
_diffrn_radiation_monochromator Confocal
_diffrn_radiation_type MoK\a
_diffrn_radiation_wavelength 0.71073
_diffrn_reflns_av_R_equivalents 0.0406
_diffrn_reflns_av_unetI/netI 0.0724
_diffrn_reflns_laue_measured_fraction_full 0.997
_diffrn_reflns_laue_measured_fraction_max 0.995
_diffrn_reflns_limit_h_max 21
_diffrn_reflns_limit_h_min -21
_diffrn_reflns_limit_k_max 21
_diffrn_reflns_limit_k_min -21
_diffrn_reflns_limit_l_max 45
_diffrn_reflns_limit_l_min -43
_diffrn_reflns_number 33600
_diffrn_reflns_point_group_measured_fraction_full 0.924
_diffrn_reflns_point_group_measured_fraction_max 0.904
_diffrn_reflns_theta_full 26.000
_diffrn_reflns_theta_max 27.505
_diffrn_reflns_theta_min 1.717
_diffrn_source 'Rotating Anode'
_diffrn_source_current 24.0000
_diffrn_source_power 1.2000
_diffrn_source_voltage 50.0000
_exptl_absorpt_coefficient_mu 1.692
_exptl_absorpt_correction_T_max 1.0000
_exptl_absorpt_correction_T_min 0.7472
_exptl_absorpt_correction_type multi-scan
_exptl_absorpt_process_details 'CrystalClear (Rigaku Inc., 2007)'
_exptl_crystal_colour Colorless
_exptl_crystal_density_diffrn 1.439
_exptl_crystal_description Plate
_exptl_crystal_F_000 4448
_exptl_crystal_size_max 0.28
_exptl_crystal_size_mid 0.23
_exptl_crystal_size_min 0.1
_refine_diff_density_max 0.503
_refine_diff_density_min -0.436
_refine_diff_density_rms 0.061
_refine_ls_abs_structure_details
;
 Flack x determined using 5679 quotients [(I+)-(I-)]/[(I+)+(I-)]
 (Parsons and Flack (2004), Acta Cryst. A60, s61).
;
_refine_ls_abs_structure_Flack 0.044(7)
_refine_ls_extinction_method none
_refine_ls_goodness_of_fit_ref 1.095
_refine_ls_hydrogen_treatment constr
_refine_ls_matrix_type full
_refine_ls_number_parameters 1273
_refine_ls_number_reflns 20699
_refine_ls_number_restraints 2
_refine_ls_restrained_S_all 1.095
_refine_ls_R_factor_all 0.0732
_refine_ls_R_factor_gt 0.0598
_refine_ls_shift/su_max 0.001
_refine_ls_shift/su_mean 0.000
_refine_ls_structure_factor_coef Fsqd
_refine_ls_weighting_details 'w=1/[\s^2^(Fo^2^)+(0.0357P)^2^+7.9780P] where P=(Fo^2^+2Fc^2^)/3'
_refine_ls_weighting_scheme calc
_refine_ls_wR_factor_gt 0.1148
_refine_ls_wR_factor_ref 0.1238
_reflns_Friedel_coverage 0.816
_reflns_friedel_fraction_full 0.850
_reflns_friedel_fraction_max 0.812
_reflns_number_gt 17351
_reflns_number_total 20699
_reflns_threshold_expression 'I > 2\s(I)'
_cod_data_source_file c5ra11595g2.cif
_cod_data_source_block mx3424
_cod_original_cell_volume 9959(2)
_cod_database_code 7221600
_shelxl_version_number 2013-4
_shelx_space_group_comment
;
The symmetry employed for this shelxl refinement is uniquely defined
by the following loop, which should always be used as a source of
symmetry information in preference to the above space-group names.
They are only intended as comments.
;
_diffrn_number_total 11781
_olex2_refinement_description
;
1. Fixed Uiso
 At 1.2 times of:
  All C(H) groups, All C(H,H) groups
 At 1.5 times of:
  All C(H,H,H) groups
2.a Ternary CH refined with riding coordinates:
 C1C(H1C), C3C(H3C), C1B(H1B), C3B(H3B), C1(H1), C3(H3), C1A(H1A), C3A(H3A)
2.b Secondary CH2 refined with riding coordinates:
 C4C(H4CA,H4CB), C8C(H8CA,H8CB), C26C(H26A,H26B), C4B(H4BA,H4BB), C8B(H8BA,
 H8BB), C26B(H26C,H26D), C4(H4A,H4B), C8(H8A,H8B), C26(H26E,H26F), C4A(H4AA,
 H4AB), C8A(H8AA,H8AB), C26A(H26G,H26H)
2.c Aromatic/amide H refined with riding coordinates:
 C5C(H5C), C14C(H14C), C15C(H15C), C16C(H16C), C17C(H17C), C18C(H18C),
 C20C(H20C), C22C(H22C), C23C(H23C), C24C(H24C), C5B(H5B), C14B(H14B),
 C15B(H15B), C16B(H16B), C17B(H17B), C18B(H18B), C20B(H20B), C22B(H22B),
 C23B(H23B), C24B(H24B), C5(H5), C14(H14), C15(H15), C16(H16), C17(H17),
 C18(H18), C20(H20), C22(H22), C23(H23), C24(H24), C5A(H5A), C14A(H14A),
 C15A(H15A), C16A(H16A), C17A(H17A), C18A(H18A), C20A(H20A), C22A(H22A),
 C23A(H23A), C24A(H24A)
2.d Idealised Me refined as rotating group:
 C9C(H9CA,H9CB,H9CC), C12C(H12A,H12B,H12C), C27C(H27A,H27B,H27C), C9B(H9BA,
 H9BB,H9BC), C12B(H12D,H12E,H12F), C27B(H27D,H27E,H27F), C9(H9A,H9B,H9C),
 C12(H12G,H12H,H12I), C27(H27G,H27H,H27I), C9A(H9AA,H9AB,H9AC), C12A(H12J,H12K,
 H12L), C27A(H27J,H27K,H27L)
;

loop_
_space_group_symop_operation_xyz
'x, y, z'
'x, -y, z+1/2'
'x+1/2, y+1/2, z'
'x+1/2, -y+1/2, z+1/2'

loop_
_atom_site_label
_atom_site_type_symbol
_atom_site_fract_x
_atom_site_fract_y
_atom_site_fract_z
_atom_site_U_iso_or_equiv
_atom_site_adp_type
_atom_site_occupancy
_atom_site_site_symmetry_order
_atom_site_calc_flag
_atom_site_refinement_flags_posn
Br1C Br -0.01084(5) 0.44078(6) 0.28426(3) 0.0593(3) Uani 1 1 d .
O1C O 0.3691(3) 0.6500(3) 0.37249(17) 0.0407(13) Uani 1 1 d .
O2C O 0.4265(3) 0.6054(4) 0.46066(19) 0.0679(19) Uani 1 1 d .
O3C O 0.3007(3) 0.6246(3) 0.47477(16) 0.0504(14) Uani 1 1 d .
O4C O 0.4161(4) 0.4287(5) 0.48196(17) 0.071(2) Uani 1 1 d .
O5C O 0.5025(3) 0.3944(3) 0.43869(16) 0.0406(13) Uani 1 1 d .
N1C N 0.1764(3) 0.6606(3) 0.40458(16) 0.0319(12) Uani 1 1 d .
N2C N 0.2451(4) 0.6930(3) 0.3890(2) 0.0316(15) Uani 1 1 d .
C1C C 0.3225(4) 0.5224(4) 0.43176(18) 0.0316(14) Uani 1 1 d .
H1C H 0.2872 0.4903 0.4469 0.038 Uiso 1 1 calc R
C2C C 0.2707(3) 0.5602(4) 0.39925(18) 0.0274(13) Uani 1 1 d .
C3C C 0.2596(3) 0.4984(3) 0.36601(17) 0.0261(13) Uani 1 1 d .
H3C H 0.2365 0.4504 0.3768 0.031 Uiso 1 1 calc R
C4C C 0.3409(4) 0.4736(4) 0.35139(19) 0.0317(14) Uani 1 1 d .
H4CA H 0.3334 0.4294 0.3339 0.038 Uiso 1 1 calc R
H4CB H 0.3633 0.5178 0.3378 0.038 Uiso 1 1 calc R
C5C C 0.3974(4) 0.4496(4) 0.3830(2) 0.0329(15) Uani 1 1 d .
H5C H 0.4420 0.4198 0.3772 0.039 Uiso 1 1 calc R
C6C C 0.3882(4) 0.4680(4) 0.41889(19) 0.0312(14) Uani 1 1 d .
C7C C 0.3583(4) 0.5870(4) 0.45719(19) 0.0349(15) Uani 1 1 d .
C8C C 0.3231(7) 0.6956(7) 0.4969(4) 0.069(3) Uani 1 1 d .
H8CA H 0.3436 0.6801 0.5219 0.083 Uiso 1 1 calc R
H8CB H 0.3645 0.7247 0.4846 0.083 Uiso 1 1 calc R
C9C C 0.2531(8) 0.7456(6) 0.4999(4) 0.075(3) Uani 1 1 d .
H9CA H 0.2355 0.7640 0.4752 0.112 Uiso 1 1 calc GR
H9CB H 0.2663 0.7906 0.5158 0.112 Uiso 1 1 calc GR
H9CC H 0.2113 0.7154 0.5107 0.112 Uiso 1 1 calc GR
C10C C 0.3037(4) 0.6379(4) 0.38491(19) 0.0299(14) Uani 1 1 d .
C11C C 0.1905(4) 0.5876(4) 0.41120(18) 0.0278(14) Uani 1 1 d .
C12C C 0.1296(5) 0.5358(5) 0.4293(2) 0.0407(19) Uani 1 1 d .
H12A H 0.0860 0.5683 0.4369 0.061 Uiso 1 1 calc GR
H12B H 0.1538 0.5097 0.4510 0.061 Uiso 1 1 calc GR
H12C H 0.1100 0.4966 0.4114 0.061 Uiso 1 1 calc GR
C13C C 0.2420(4) 0.7742(4) 0.3776(2) 0.0327(15) Uani 1 1 d .
C14C C 0.1705(5) 0.8143(4) 0.3779(2) 0.0427(18) Uani 1 1 d .
H14C H 0.1255 0.7883 0.3861 0.051 Uiso 1 1 calc R
C15C C 0.1645(4) 0.8934(4) 0.3661(2) 0.0477(19) Uani 1 1 d .
H15C H 0.1157 0.9197 0.3661 0.057 Uiso 1 1 calc R
C16C C 0.2299(5) 0.9320(4) 0.3545(2) 0.048(2) Uani 1 1 d .
H16C H 0.2263 0.9850 0.3468 0.058 Uiso 1 1 calc R
C17C C 0.3022(5) 0.8923(4) 0.3541(2) 0.0490(19) Uani 1 1 d .
H17C H 0.3469 0.9184 0.3457 0.059 Uiso 1 1 calc R
C18C C 0.3086(4) 0.8138(4) 0.3662(2) 0.0418(17) Uani 1 1 d .
H18C H 0.3576 0.7880 0.3666 0.050 Uiso 1 1 calc R
C19C C 0.2027(4) 0.5243(4) 0.33383(18) 0.0311(14) Uani 1 1 d .
C20C C 0.1322(4) 0.4825(4) 0.32682(19) 0.0317(14) Uani 1 1 d .
H20C H 0.1171 0.4426 0.3432 0.038 Uiso 1 1 calc R
C21C C 0.0843(4) 0.5012(5) 0.2949(2) 0.0368(17) Uani 1 1 d .
C22C C 0.1032(5) 0.5599(5) 0.2705(3) 0.045(2) Uani 1 1 d .
H22C H 0.0698 0.5716 0.2495 0.054 Uiso 1 1 calc R
C23C C 0.1733(6) 0.6017(6) 0.2775(3) 0.051(2) Uani 1 1 d .
H23C H 0.1871 0.6422 0.2612 0.061 Uiso 1 1 calc R
C24C C 0.2232(4) 0.5838(5) 0.3086(2) 0.0439(18) Uani 1 1 d .
H24C H 0.2707 0.6118 0.3128 0.053 Uiso 1 1 calc R
C25C C 0.4368(5) 0.4301(4) 0.4501(2) 0.0380(17) Uani 1 1 d .
C26C C 0.5480(5) 0.3486(5) 0.4672(3) 0.048(2) Uani 1 1 d .
H26A H 0.5399 0.3706 0.4920 0.058 Uiso 1 1 calc R
H26B H 0.6044 0.3522 0.4626 0.058 Uiso 1 1 calc R
C27C C 0.5228(6) 0.2631(5) 0.4662(3) 0.062(2) Uani 1 1 d .
H27A H 0.5314 0.2412 0.4417 0.093 Uiso 1 1 calc GR
H27B H 0.4673 0.2595 0.4712 0.093 Uiso 1 1 calc GR
H27C H 0.5536 0.2338 0.4850 0.093 Uiso 1 1 calc GR
Br1B Br 0.50556(5) 0.42786(5) 0.28612(3) 0.0561(3) Uani 1 1 d .
O1B O 0.7159(3) 0.8045(3) 0.37126(17) 0.0416(13) Uani 1 1 d .
O2B O 0.6806(4) 0.8545(3) 0.4583(2) 0.073(2) Uani 1 1 d .
O3B O 0.6989(3) 0.7279(3) 0.47434(16) 0.0517(14) Uani 1 1 d .
O4B O 0.5057(5) 0.8417(4) 0.48028(17) 0.074(2) Uani 1 1 d .
O5B O 0.4650(3) 0.9311(3) 0.43686(17) 0.0431(14) Uani 1 1 d .
N1B N 0.7286(4) 0.6087(3) 0.40463(16) 0.0330(13) Uani 1 1 d .
N2B N 0.7606(4) 0.6781(3) 0.3884(2) 0.0311(14) Uani 1 1 d .
C1B C 0.5928(4) 0.7534(4) 0.43063(19) 0.0316(14) Uani 1 1 d .
H1B H 0.5621 0.7169 0.4459 0.038 Uiso 1 1 calc R
C2B C 0.6279(3) 0.7037(4) 0.39786(18) 0.0281(13) Uani 1 1 d .
C3B C 0.5632(4) 0.6956(4) 0.36457(18) 0.0301(14) Uani 1 1 d .
H3B H 0.5161 0.6715 0.3752 0.036 Uiso 1 1 calc R
C4B C 0.5382(4) 0.7774(4) 0.34980(19) 0.0345(15) Uani 1 1 d .
H4BA H 0.5820 0.8012 0.3369 0.041 Uiso 1 1 calc R
H4BB H 0.4934 0.7717 0.3316 0.041 Uiso 1 1 calc R
C5B C 0.5150(4) 0.8315(4) 0.3811(2) 0.0353(15) Uani 1 1 d .
H5B H 0.4834 0.8755 0.3750 0.042 Uiso 1 1 calc R
C6B C 0.5372(4) 0.8198(4) 0.41709(19) 0.0316(14) Uani 1 1 d .
C7B C 0.6607(4) 0.7870(4) 0.4562(2) 0.0401(17) Uani 1 1 d .
C8B C 0.7725(7) 0.7496(7) 0.4959(3) 0.067(3) Uani 1 1 d .
H8BA H 0.7602 0.7701 0.5206 0.081 Uiso 1 1 calc R
H8BB H 0.8010 0.7905 0.4827 0.081 Uiso 1 1 calc R
C9B C 0.8215(7) 0.6772(7) 0.5001(4) 0.076(3) Uani 1 1 d .
H9BA H 0.8338 0.6578 0.4755 0.114 Uiso 1 1 calc GR
H9BB H 0.7926 0.6371 0.5131 0.114 Uiso 1 1 calc GR
H9BC H 0.8701 0.6894 0.5143 0.114 Uiso 1 1 calc GR
C10B C 0.7050(4) 0.7388(4) 0.3839(2) 0.0308(14) Uani 1 1 d .
C11B C 0.6562(4) 0.6229(4) 0.4105(2) 0.0318(15) Uani 1 1 d .
C12B C 0.6063(4) 0.5617(4) 0.4287(2) 0.0396(18) Uani 1 1 d .
H12D H 0.5632 0.5461 0.4115 0.059 Uiso 1 1 calc GR
H12E H 0.5851 0.5837 0.4512 0.059 Uiso 1 1 calc GR
H12F H 0.6385 0.5160 0.4353 0.059 Uiso 1 1 calc GR
C13B C 0.8413(4) 0.6749(5) 0.3768(2) 0.0329(15) Uani 1 1 d .
C14B C 0.8794(4) 0.7433(4) 0.3662(2) 0.0428(18) Uani 1 1 d .
H14B H 0.8537 0.7923 0.3670 0.051 Uiso 1 1 calc R
C15B C 0.9571(4) 0.7383(5) 0.3543(2) 0.0487(19) Uani 1 1 d .
H15B H 0.9831 0.7841 0.3467 0.058 Uiso 1 1 calc R
C16B C 0.9957(4) 0.6657(5) 0.3536(2) 0.0451(18) Uani 1 1 d .
H16B H 1.0476 0.6623 0.3457 0.054 Uiso 1 1 calc R
C17B C 0.9566(5) 0.5989(5) 0.3647(3) 0.052(2) Uani 1 1 d .
H17B H 0.9824 0.5499 0.3645 0.062 Uiso 1 1 calc R
C18B C 0.8791(4) 0.6032(4) 0.3763(2) 0.0428(18) Uani 1 1 d .
H18B H 0.8530 0.5573 0.3837 0.051 Uiso 1 1 calc R
C19B C 0.5874(4) 0.6420(4) 0.33277(19) 0.0306(14) Uani 1 1 d .
C20B C 0.5456(4) 0.5715(4) 0.32589(18) 0.0316(14) Uani 1 1 d .
H20B H 0.5063 0.5557 0.3420 0.038 Uiso 1 1 calc R
C21B C 0.5627(5) 0.5249(4) 0.2951(2) 0.0386(19) Uani 1 1 d .
C22B C 0.6193(5) 0.5460(5) 0.2707(3) 0.0406(19) Uani 1 1 d .
H22B H 0.6290 0.5145 0.2497 0.049 Uiso 1 1 calc R
C23B C 0.6621(5) 0.6155(5) 0.2778(3) 0.044(2) Uani 1 1 d .
H23B H 0.7020 0.6304 0.2619 0.053 Uiso 1 1 calc R
C24B C 0.6458(4) 0.6622(4) 0.3081(2) 0.0372(16) Uani 1 1 d .
H24B H 0.6748 0.7089 0.3124 0.045 Uiso 1 1 calc R
C25B C 0.5024(5) 0.8655(4) 0.4481(2) 0.0403(18) Uani 1 1 d .
C26B C 0.4223(5) 0.9743(5) 0.4649(2) 0.050(2) Uani 1 1 d .
H26C H 0.4242 1.0309 0.4595 0.060 Uiso 1 1 calc R
H26D H 0.4479 0.9655 0.4897 0.060 Uiso 1 1 calc R
C27B C 0.3369(5) 0.9476(6) 0.4650(3) 0.066(3) Uani 1 1 d .
H27D H 0.3127 0.9526 0.4400 0.100 Uiso 1 1 calc GR
H27E H 0.3086 0.9801 0.4821 0.100 Uiso 1 1 calc GR
H27F H 0.3349 0.8929 0.4729 0.100 Uiso 1 1 calc GR
Br1 Br 0.91490(5) 0.81716(5) 0.75471(3) 0.0550(3) Uani 1 1 d .
O1 O 0.6992(3) 0.4454(3) 0.66554(17) 0.0420(13) Uani 1 1 d .
O2 O 0.7332(4) 0.3982(3) 0.5777(2) 0.072(2) Uani 1 1 d .
O3 O 0.7155(3) 0.5248(3) 0.56128(16) 0.0537(15) Uani 1 1 d .
O4 O 0.9064(5) 0.4095(4) 0.55598(17) 0.075(2) Uani 1 1 d .
O5 O 0.9470(3) 0.3193(3) 0.59945(16) 0.0412(13) Uani 1 1 d .
N1 N 0.6820(3) 0.6404(3) 0.63135(17) 0.0334(13) Uani 1 1 d .
N2 N 0.6519(4) 0.5692(3) 0.64725(19) 0.0289(14) Uani 1 1 d .
C1 C 0.8212(4) 0.4987(4) 0.60547(19) 0.0312(14) Uani 1 1 d .
H1 H 0.8526 0.5352 0.5905 0.037 Uiso 1 1 calc R
C2 C 0.7850(3) 0.5476(4) 0.63843(18) 0.0277(13) Uani 1 1 d .
C3 C 0.8500(3) 0.5558(4) 0.67149(18) 0.0279(13) Uani 1 1 d .
H3 H 0.8966 0.5803 0.6606 0.033 Uiso 1 1 calc R
C4 C 0.8764(4) 0.4747(4) 0.68624(19) 0.0340(15) Uani 1 1 d .
H4A H 0.9223 0.4810 0.7037 0.041 Uiso 1 1 calc R
H4B H 0.8338 0.4509 0.7000 0.041 Uiso 1 1 calc R
C5 C 0.8976(4) 0.4207(4) 0.65491(19) 0.0322(14) Uani 1 1 d .
H5 H 0.9288 0.3762 0.6609 0.039 Uiso 1 1 calc R
C6 C 0.8747(4) 0.4322(4) 0.61937(19) 0.0298(14) Uani 1 1 d .
C7 C 0.7525(4) 0.4667(4) 0.5800(2) 0.0379(16) Uani 1 1 d .
C8 C 0.6429(8) 0.5050(7) 0.5389(3) 0.076(4) Uani 1 1 d .
H8A H 0.6561 0.4886 0.5137 0.091 Uiso 1 1 calc R
H8B H 0.6155 0.4613 0.5507 0.091 Uiso 1 1 calc R
C9 C 0.5916(7) 0.5746(7) 0.5367(4) 0.076(3) Uani 1 1 d .
H9A H 0.6180 0.6167 0.5238 0.114 Uiso 1 1 calc GR
H9B H 0.5803 0.5917 0.5617 0.114 Uiso 1 1 calc GR
H9C H 0.5427 0.5614 0.5230 0.114 Uiso 1 1 calc GR
C10 C 0.7083(4) 0.5119(4) 0.65220(19) 0.0310(14) Uani 1 1 d .
C11 C 0.7560(4) 0.6284(4) 0.62533(19) 0.0285(14) Uani 1 1 d .
C12 C 0.8048(5) 0.6925(4) 0.6090(2) 0.0377(18) Uani 1 1 d .
H12G H 0.8213 0.6762 0.5846 0.057 Uiso 1 1 calc GR
H12H H 0.8509 0.7023 0.6254 0.057 Uiso 1 1 calc GR
H12I H 0.7736 0.7403 0.6065 0.057 Uiso 1 1 calc GR
C13 C 0.5729(4) 0.5712(4) 0.6598(2) 0.0301(14) Uani 1 1 d .
C14 C 0.5316(4) 0.6435(4) 0.6577(2) 0.0407(17) Uani 1 1 d .
H14 H 0.5552 0.6886 0.6478 0.049 Uiso 1 1 calc R
C15 C 0.4543(4) 0.6472(5) 0.6706(2) 0.0442(18) Uani 1 1 d .
H15 H 0.4272 0.6956 0.6701 0.053 Uiso 1 1 calc R
C16 C 0.4176(4) 0.5798(5) 0.6842(2) 0.0486(19) Uani 1 1 d .
H16 H 0.3657 0.5822 0.6922 0.058 Uiso 1 1 calc R
C17 C 0.4594(4) 0.5091(5) 0.6858(2) 0.0464(19) Uani 1 1 d .
H17 H 0.4360 0.4638 0.6956 0.056 Uiso 1 1 calc R
C18 C 0.5361(4) 0.5049(4) 0.6729(2) 0.0403(17) Uani 1 1 d .
H18 H 0.5627 0.4563 0.6732 0.048 Uiso 1 1 calc R
C19 C 0.8261(4) 0.6101(4) 0.70328(18) 0.0301(14) Uani 1 1 d .
C20 C 0.8703(4) 0.6790(4) 0.71179(19) 0.0324(14) Uani 1 1 d .
H20 H 0.9121 0.6932 0.6969 0.039 Uiso 1 1 calc R
C21 C 0.8522(4) 0.7264(4) 0.7423(2) 0.0337(17) Uani 1 1 d .
C22 C 0.7900(5) 0.7071(5) 0.7650(2) 0.044(2) Uani 1 1 d .
H22 H 0.7783 0.7388 0.7856 0.053 Uiso 1 1 calc R
C23 C 0.7460(6) 0.6395(5) 0.7564(3) 0.047(2) Uani 1 1 d .
H23 H 0.7031 0.6265 0.7709 0.056 Uiso 1 1 calc R
C24 C 0.7641(4) 0.5910(4) 0.7267(2) 0.0432(18) Uani 1 1 d .
H24 H 0.7347 0.5448 0.7220 0.052 Uiso 1 1 calc R
C25 C 0.9098(5) 0.3868(4) 0.5878(2) 0.0369(17) Uani 1 1 d .
C26 C 0.9883(5) 0.2760(5) 0.5704(3) 0.050(2) Uani 1 1 d .
H26E H 0.9622 0.2864 0.5459 0.060 Uiso 1 1 calc R
H26F H 0.9850 0.2192 0.5753 0.060 Uiso 1 1 calc R
C27 C 1.0732(5) 0.3000(5) 0.5699(3) 0.058(2) Uani 1 1 d .
H27G H 1.0984 0.2718 0.5501 0.087 Uiso 1 1 calc GR
H27H H 1.0996 0.2875 0.5938 0.087 Uiso 1 1 calc GR
H27I H 1.0765 0.3563 0.5654 0.087 Uiso 1 1 calc GR
Br1A Br 0.92827(5) 0.30261(6) 0.74959(3) 0.0621(3) Uani 1 1 d .
O1A O 0.5435(3) 0.0970(3) 0.66448(17) 0.0395(13) Uani 1 1 d .
O2A O 0.4841(3) 0.1445(4) 0.57754(19) 0.0699(19) Uani 1 1 d .
O3A O 0.6091(3) 0.1262(3) 0.56231(16) 0.0517(14) Uani 1 1 d .
O4A O 0.4949(4) 0.3223(4) 0.55691(17) 0.072(2) Uani 1 1 d .
O5A O 0.4103(3) 0.3570(3) 0.60062(15) 0.0405(13) Uani 1 1 d .
N1A N 0.7365(3) 0.0893(3) 0.63124(17) 0.0336(13) Uani 1 1 d .
N2A N 0.6684(4) 0.0553(3) 0.64738(19) 0.0282(14) Uani 1 1 d .
C1A C 0.5879(4) 0.2282(4) 0.60602(18) 0.0293(14) Uani 1 1 d .
H1A H 0.6226 0.2611 0.5909 0.035 Uiso 1 1 calc R
C2A C 0.6414(3) 0.1901(3) 0.63850(18) 0.0260(13) Uani 1 1 d .
C3A C 0.6524(4) 0.2507(4) 0.67153(18) 0.0299(14) Uani 1 1 d .
H3A H 0.6745 0.2995 0.6610 0.036 Uiso 1 1 calc R
C4A C 0.5720(4) 0.2723(4) 0.68663(19) 0.0332(14) Uani 1 1 d .
H4AA H 0.5504 0.2263 0.6992 0.040 Uiso 1 1 calc R
H4AB H 0.5791 0.3146 0.7052 0.040 Uiso 1 1 calc R
C5A C 0.5143(4) 0.2989(4) 0.6558(2) 0.0326(14) Uani 1 1 d .
H5A H 0.4703 0.3287 0.6622 0.039 Uiso 1 1 calc R
C6A C 0.5233(4) 0.2817(4) 0.6200(2) 0.0310(14) Uani 1 1 d .
C7A C 0.5524(4) 0.1634(4) 0.5802(2) 0.0400(16) Uani 1 1 d .
C8A C 0.5865(7) 0.0556(6) 0.5400(4) 0.065(3) Uani 1 1 d .
H8AA H 0.5643 0.0713 0.5154 0.078 Uiso 1 1 calc R
H8AB H 0.5467 0.0251 0.5527 0.078 Uiso 1 1 calc R
C9A C 0.6588(8) 0.0072(6) 0.5360(3) 0.067(3) Uani 1 1 d .
H9AA H 0.6452 -0.0407 0.5223 0.101 Uiso 1 1 calc GR
H9AB H 0.6815 -0.0063 0.5606 0.101 Uiso 1 1 calc GR
H9AC H 0.6969 0.0371 0.5224 0.101 Uiso 1 1 calc GR
C10A C 0.6083(4) 0.1097(4) 0.65152(18) 0.0283(13) Uani 1 1 d .
C11A C 0.7215(4) 0.1638(4) 0.62534(19) 0.0311(14) Uani 1 1 d .
C12A C 0.7812(4) 0.2161(4) 0.6088(2) 0.0364(17) Uani 1 1 d .
H12J H 0.8310 0.1882 0.6078 0.055 Uiso 1 1 calc GR
H12K H 0.7885 0.2630 0.6242 0.055 Uiso 1 1 calc GR
H12L H 0.7630 0.2313 0.5837 0.055 Uiso 1 1 calc GR
C13A C 0.6736(4) -0.0257(4) 0.6583(2) 0.0304(15) Uani 1 1 d .
C14A C 0.6054(4) -0.0677(4) 0.6663(2) 0.0392(16) Uani 1 1 d .
H14A H 0.5557 -0.0431 0.6642 0.047 Uiso 1 1 calc R
C15A C 0.6121(5) -0.1469(4) 0.6774(2) 0.0434(17) Uani 1 1 d .
H15A H 0.5664 -0.1753 0.6827 0.052 Uiso 1 1 calc R
C16A C 0.6850(5) -0.1841(4) 0.6807(2) 0.0405(17) Uani 1 1 d .
H16A H 0.6890 -0.2369 0.6885 0.049 Uiso 1 1 calc R
C17A C 0.7521(5) -0.1415(4) 0.6721(2) 0.0473(19) Uani 1 1 d .
H17A H 0.8016 -0.1666 0.6740 0.057 Uiso 1 1 calc R
C18A C 0.7478(4) -0.0628(4) 0.6609(2) 0.0401(17) Uani 1 1 d .
H18A H 0.7936 -0.0350 0.6551 0.048 Uiso 1 1 calc R
C19A C 0.7096(4) 0.2237(4) 0.70363(18) 0.0288(13) Uani 1 1 d .
C20A C 0.7807(4) 0.2649(4) 0.71012(18) 0.0318(14) Uani 1 1 d .
H20A H 0.7938 0.3062 0.6940 0.038 Uiso 1 1 calc R
C21A C 0.8325(4) 0.2450(5) 0.7406(2) 0.0369(18) Uani 1 1 d .
C22A C 0.8140(5) 0.1840(5) 0.7651(3) 0.044(2) Uani 1 1 d .
H22A H 0.8478 0.1717 0.7859 0.053 Uiso 1 1 calc R
C23A C 0.7443(5) 0.1419(5) 0.7578(3) 0.044(2) Uani 1 1 d .
H23A H 0.7323 0.0995 0.7735 0.053 Uiso 1 1 calc R
C24A C 0.6922(4) 0.1610(4) 0.7281(2) 0.0388(16) Uani 1 1 d .
H24A H 0.6452 0.1322 0.7241 0.047 Uiso 1 1 calc R
C25A C 0.4747(5) 0.3214(5) 0.5891(2) 0.0394(18) Uani 1 1 d .
C26A C 0.3637(5) 0.4045(5) 0.5731(2) 0.0478(19) Uani 1 1 d .
H26G H 0.3079 0.4031 0.5790 0.057 Uiso 1 1 calc R
H26H H 0.3684 0.3821 0.5480 0.057 Uiso 1 1 calc R
C27A C 0.3919(6) 0.4881(5) 0.5734(3) 0.067(3) Uani 1 1 d .
H27J H 0.3624 0.5179 0.5543 0.101 Uiso 1 1 calc GR
H27K H 0.4476 0.4893 0.5684 0.101 Uiso 1 1 calc GR
H27L H 0.3841 0.5113 0.5977 0.101 Uiso 1 1 calc GR

loop_
_atom_site_aniso_label
_atom_site_aniso_U_11
_atom_site_aniso_U_22
_atom_site_aniso_U_33
_atom_site_aniso_U_23
_atom_site_aniso_U_13
_atom_site_aniso_U_12
Br1C 0.0457(5) 0.0694(6) 0.0604(6) 0.0180(5) -0.0234(4) -0.0196(5)
O1C 0.025(2) 0.031(3) 0.067(4) 0.006(3) 0.011(2) -0.001(2)
O2C 0.039(3) 0.076(4) 0.088(5) -0.048(4) -0.004(3) -0.001(3)
O3C 0.041(3) 0.058(3) 0.052(3) -0.029(3) -0.002(2) 0.004(3)
O4C 0.062(4) 0.113(6) 0.039(3) 0.015(4) 0.001(3) 0.039(4)
O5C 0.033(3) 0.043(3) 0.045(3) 0.011(3) 0.002(2) 0.010(2)
N1C 0.024(3) 0.033(3) 0.039(3) 0.004(3) 0.004(2) -0.001(2)
N2C 0.024(3) 0.027(3) 0.044(4) 0.003(3) 0.003(3) 0.000(2)
C1C 0.027(3) 0.035(3) 0.032(4) -0.001(3) -0.001(3) 0.001(3)
C2C 0.020(3) 0.030(3) 0.032(4) 0.002(3) 0.002(2) 0.000(2)
C3C 0.025(3) 0.022(3) 0.032(3) -0.003(3) 0.001(2) -0.003(2)
C4C 0.033(3) 0.028(3) 0.034(4) 0.000(3) 0.002(3) 0.002(3)
C5C 0.027(3) 0.030(3) 0.042(4) -0.003(3) 0.000(3) 0.003(3)
C6C 0.027(3) 0.033(3) 0.033(4) 0.001(3) -0.002(3) -0.002(3)
C7C 0.030(3) 0.038(4) 0.036(4) -0.004(3) -0.007(3) 0.008(3)
C8C 0.059(6) 0.083(8) 0.065(7) -0.041(6) -0.004(5) -0.005(6)
C9C 0.088(8) 0.053(6) 0.085(8) -0.017(6) 0.018(7) 0.014(6)
C10C 0.024(3) 0.029(3) 0.037(4) -0.004(3) 0.000(3) 0.000(3)
C11C 0.018(3) 0.036(4) 0.029(3) -0.004(3) 0.001(2) 0.004(3)
C12C 0.034(4) 0.047(4) 0.042(4) 0.006(4) 0.008(3) -0.003(3)
C13C 0.035(4) 0.024(3) 0.039(4) 0.000(3) 0.000(3) 0.002(3)
C14C 0.040(4) 0.034(4) 0.055(5) 0.005(3) 0.003(4) 0.004(3)
C15C 0.033(4) 0.036(4) 0.073(6) -0.002(4) -0.007(4) 0.010(3)
C16C 0.061(5) 0.028(4) 0.054(5) 0.007(3) -0.011(4) 0.002(3)
C17C 0.046(4) 0.033(4) 0.068(5) 0.000(4) 0.002(4) -0.009(3)
C18C 0.034(4) 0.033(4) 0.059(5) 0.001(3) 0.010(3) 0.001(3)
C19C 0.029(3) 0.037(4) 0.026(3) 0.003(3) -0.002(3) 0.002(3)
C20C 0.030(3) 0.034(3) 0.032(4) 0.005(3) 0.004(3) 0.001(3)
C21C 0.027(4) 0.044(4) 0.039(4) -0.005(3) 0.000(3) 0.002(3)
C22C 0.043(4) 0.054(5) 0.037(4) 0.012(4) -0.009(3) 0.002(4)
C23C 0.056(6) 0.063(6) 0.032(5) 0.022(4) -0.003(4) -0.009(5)
C24C 0.038(4) 0.050(4) 0.044(4) 0.004(4) -0.005(3) -0.014(3)
C25C 0.038(4) 0.039(4) 0.037(5) 0.006(3) -0.001(3) 0.004(3)
C26C 0.033(4) 0.057(5) 0.054(5) 0.013(4) -0.005(3) 0.009(4)
C27C 0.065(6) 0.056(5) 0.065(6) 0.020(5) 0.008(5) 0.017(5)
Br1B 0.0620(6) 0.0472(5) 0.0599(6) -0.0197(5) 0.0108(5) -0.0162(4)
O1B 0.031(3) 0.025(2) 0.068(4) 0.007(2) 0.002(3) -0.003(2)
O2B 0.076(4) 0.034(3) 0.104(5) -0.013(3) -0.040(4) 0.000(3)
O3B 0.058(3) 0.041(3) 0.053(3) -0.002(3) -0.027(3) 0.002(3)
O4B 0.109(6) 0.075(4) 0.038(4) -0.001(3) 0.011(3) 0.051(4)
O5B 0.040(3) 0.034(3) 0.056(4) -0.002(3) 0.013(3) 0.012(2)
N1B 0.039(3) 0.024(3) 0.036(3) 0.004(2) 0.003(3) -0.002(3)
N2B 0.028(3) 0.023(3) 0.043(4) 0.006(3) 0.006(3) 0.001(2)
C1B 0.030(3) 0.032(3) 0.033(4) -0.002(3) 0.004(3) 0.005(3)
C2B 0.021(3) 0.027(3) 0.036(4) -0.003(3) 0.005(2) 0.002(2)
C3B 0.024(3) 0.031(3) 0.035(4) -0.002(3) 0.002(2) 0.000(3)
C4B 0.028(3) 0.038(4) 0.036(4) 0.001(3) -0.003(3) 0.000(3)
C5B 0.027(3) 0.029(3) 0.050(4) 0.002(3) 0.006(3) 0.003(3)
C6B 0.031(3) 0.027(3) 0.037(4) -0.003(3) 0.002(3) 0.006(3)
C7B 0.036(4) 0.039(4) 0.044(4) -0.008(3) -0.009(3) 0.014(3)
C8B 0.065(6) 0.065(6) 0.069(7) -0.009(5) -0.031(5) 0.005(5)
C9B 0.048(6) 0.103(9) 0.076(8) -0.001(7) -0.006(5) 0.011(6)
C10B 0.024(3) 0.025(3) 0.042(4) 0.000(3) -0.008(3) 0.001(3)
C11B 0.032(3) 0.028(3) 0.035(4) -0.005(3) -0.003(3) -0.002(3)
C12B 0.034(4) 0.039(4) 0.046(5) 0.004(3) 0.006(3) 0.000(3)
C13B 0.021(3) 0.039(4) 0.038(4) -0.002(3) 0.002(3) -0.003(3)
C14B 0.028(3) 0.038(4) 0.064(5) 0.004(4) 0.010(3) -0.002(3)
C15B 0.031(4) 0.048(4) 0.066(5) 0.008(4) 0.001(3) -0.010(3)
C16B 0.029(3) 0.051(4) 0.056(5) -0.001(4) 0.007(3) 0.002(3)
C17B 0.039(4) 0.044(4) 0.073(6) -0.005(4) 0.007(4) 0.009(3)
C18B 0.032(4) 0.032(4) 0.065(5) -0.002(4) 0.004(3) -0.001(3)
C19B 0.026(3) 0.031(3) 0.036(4) 0.008(3) 0.002(3) -0.002(3)
C20B 0.032(3) 0.037(3) 0.026(3) -0.002(3) 0.003(3) 0.000(3)
C21B 0.043(4) 0.029(4) 0.044(5) 0.005(3) -0.003(3) -0.003(3)
C22B 0.046(4) 0.040(4) 0.036(4) -0.006(3) 0.007(3) 0.006(4)
C23B 0.044(5) 0.056(5) 0.034(4) 0.005(4) 0.017(4) -0.004(4)
C24B 0.036(3) 0.031(3) 0.045(4) 0.000(3) 0.012(3) -0.006(3)
C25B 0.039(4) 0.037(4) 0.045(5) -0.005(4) 0.003(3) 0.010(3)
C26B 0.058(5) 0.045(4) 0.048(5) -0.013(4) 0.014(4) 0.017(4)
C27B 0.048(5) 0.076(6) 0.077(7) 0.009(5) 0.020(5) 0.011(5)
Br1 0.0633(6) 0.0454(5) 0.0563(6) -0.0191(4) 0.0037(4) -0.0116(4)
O1 0.031(3) 0.028(3) 0.068(4) 0.012(2) 0.009(3) 0.001(2)
O2 0.077(4) 0.040(3) 0.095(5) -0.014(3) -0.046(4) 0.005(3)
O3 0.056(3) 0.046(3) 0.056(4) -0.001(3) -0.028(3) 0.007(3)
O4 0.111(6) 0.075(4) 0.041(4) 0.002(3) 0.008(4) 0.054(4)
O5 0.045(3) 0.034(3) 0.045(3) -0.003(2) 0.010(2) 0.008(2)
N1 0.027(3) 0.030(3) 0.043(4) 0.003(3) 0.003(2) 0.006(2)
N2 0.023(3) 0.028(3) 0.036(3) 0.003(3) 0.002(2) -0.001(2)
C1 0.027(3) 0.027(3) 0.039(4) -0.002(3) -0.001(3) 0.001(3)
C2 0.025(3) 0.027(3) 0.031(3) 0.002(3) 0.004(2) 0.001(3)
C3 0.022(3) 0.030(3) 0.032(3) 0.000(3) 0.003(2) -0.002(2)
C4 0.032(3) 0.035(3) 0.035(4) 0.001(3) 0.002(3) 0.004(3)
C5 0.027(3) 0.032(3) 0.037(4) 0.002(3) -0.001(3) 0.004(3)
C6 0.021(3) 0.033(3) 0.035(4) -0.001(3) 0.000(2) 0.001(2)
C7 0.042(4) 0.033(4) 0.038(4) -0.011(3) -0.005(3) 0.002(3)
C8 0.090(8) 0.063(6) 0.070(7) -0.013(6) -0.059(6) -0.002(6)
C9 0.052(6) 0.100(9) 0.074(8) -0.007(7) -0.020(5) 0.017(6)
C10 0.028(3) 0.031(3) 0.034(4) -0.001(3) 0.003(3) -0.002(3)
C11 0.027(3) 0.028(3) 0.030(4) 0.003(3) 0.006(3) 0.002(3)
C12 0.040(4) 0.033(4) 0.041(4) 0.009(3) 0.011(3) -0.004(3)
C13 0.021(3) 0.031(3) 0.038(4) -0.004(3) -0.001(3) 0.001(3)
C14 0.029(3) 0.036(4) 0.057(5) 0.002(4) 0.006(3) 0.004(3)
C15 0.027(3) 0.043(4) 0.062(5) -0.006(4) 0.004(3) 0.011(3)
C16 0.030(3) 0.059(5) 0.057(5) -0.015(4) 0.008(3) 0.003(3)
C17 0.037(4) 0.041(4) 0.062(5) 0.003(4) 0.013(3) -0.005(3)
C18 0.032(3) 0.036(4) 0.053(5) -0.005(3) 0.005(3) 0.003(3)
C19 0.030(3) 0.030(3) 0.030(3) 0.002(3) 0.000(3) 0.002(3)
C20 0.027(3) 0.035(3) 0.035(4) 0.007(3) 0.004(3) 0.002(3)
C21 0.032(4) 0.035(4) 0.034(4) -0.007(3) -0.004(3) 0.010(3)
C22 0.054(5) 0.046(4) 0.034(4) -0.009(4) 0.014(4) 0.003(4)
C23 0.049(5) 0.042(4) 0.052(6) -0.009(4) 0.027(4) -0.006(4)
C24 0.046(4) 0.045(4) 0.040(4) -0.007(3) 0.013(3) -0.016(3)
C25 0.040(4) 0.031(4) 0.040(5) -0.003(3) 0.002(3) 0.004(3)
C26 0.042(4) 0.042(4) 0.066(6) -0.004(4) 0.013(4) 0.011(4)
C27 0.051(5) 0.062(5) 0.062(6) 0.000(4) 0.023(4) 0.014(4)
Br1A 0.0455(5) 0.0755(6) 0.0629(7) 0.0190(6) -0.0220(4) -0.0216(5)
O1A 0.024(2) 0.033(3) 0.063(4) 0.004(3) 0.012(2) -0.004(2)
O2A 0.028(3) 0.085(5) 0.095(5) -0.045(4) -0.008(3) -0.002(3)
O3A 0.041(3) 0.062(3) 0.052(3) -0.027(3) 0.003(2) 0.004(3)
O4A 0.078(4) 0.100(5) 0.038(3) 0.012(3) 0.005(3) 0.049(4)
O5A 0.032(3) 0.044(3) 0.045(3) 0.011(3) -0.001(2) 0.012(2)
N1A 0.026(3) 0.035(3) 0.041(3) 0.000(3) 0.005(2) -0.001(2)
N2A 0.024(3) 0.026(3) 0.035(3) 0.003(3) 0.004(2) -0.003(2)
C1A 0.025(3) 0.031(3) 0.032(3) 0.000(3) -0.001(2) 0.004(3)
C2A 0.021(3) 0.024(3) 0.033(3) 0.000(3) 0.000(2) 0.001(2)
C3A 0.026(3) 0.032(3) 0.031(4) 0.002(3) -0.001(3) 0.001(3)
C4A 0.034(3) 0.034(3) 0.032(4) -0.007(3) 0.000(3) 0.007(3)
C5A 0.025(3) 0.031(3) 0.042(4) -0.003(3) 0.004(3) 0.002(3)
C6A 0.026(3) 0.029(3) 0.038(4) 0.002(3) 0.000(3) 0.003(3)
C7A 0.042(4) 0.042(4) 0.035(4) -0.006(3) -0.007(3) 0.005(3)
C8A 0.053(6) 0.078(7) 0.063(7) -0.046(6) -0.012(5) 0.006(5)
C9A 0.093(8) 0.047(5) 0.061(7) -0.012(5) -0.009(6) 0.002(5)
C10A 0.021(3) 0.030(3) 0.033(4) -0.001(3) -0.002(2) 0.003(3)
C11A 0.033(3) 0.031(3) 0.030(4) 0.002(3) 0.001(3) -0.005(3)
C12A 0.031(4) 0.040(4) 0.040(4) 0.007(3) 0.014(3) -0.003(3)
C13A 0.033(4) 0.024(3) 0.035(4) -0.001(3) -0.002(3) 0.000(3)
C14A 0.037(4) 0.030(3) 0.051(4) 0.004(3) 0.002(3) 0.006(3)
C15A 0.044(4) 0.030(3) 0.057(5) 0.000(3) 0.008(3) -0.003(3)
C16A 0.050(4) 0.029(3) 0.042(4) -0.001(3) -0.001(3) 0.004(3)
C17A 0.042(4) 0.036(4) 0.064(5) -0.002(4) -0.004(4) 0.004(3)
C18A 0.026(3) 0.032(4) 0.062(5) 0.001(3) 0.000(3) 0.003(3)
C19A 0.027(3) 0.028(3) 0.031(3) -0.001(3) 0.001(2) 0.003(2)
C20A 0.032(3) 0.034(3) 0.030(4) 0.006(3) 0.002(3) 0.001(3)
C21A 0.030(4) 0.043(4) 0.037(4) 0.004(3) -0.005(3) 0.001(3)
C22A 0.038(4) 0.052(5) 0.042(5) 0.012(4) -0.011(3) 0.002(4)
C23A 0.037(4) 0.042(4) 0.054(5) 0.018(4) -0.001(4) -0.005(4)
C24A 0.032(3) 0.044(4) 0.040(4) 0.011(3) 0.003(3) -0.005(3)
C25A 0.035(4) 0.041(4) 0.042(5) -0.002(4) -0.003(3) 0.010(3)
C26A 0.038(4) 0.055(5) 0.050(5) 0.014(4) -0.002(3) 0.020(4)
C27A 0.072(6) 0.051(5) 0.077(7) 0.017(5) 0.000(5) 0.014(5)

loop_
_atom_type_symbol
_atom_type_description
_atom_type_scat_dispersion_real
_atom_type_scat_dispersion_imag
_atom_type_scat_source
C C 0.0033 0.0016 'International Tables Vol C Tables 4.2.6.8 and 6.1.1.4'
H H 0.0000 0.0000 'International Tables Vol C Tables 4.2.6.8 and 6.1.1.4'
Br Br -0.2901 2.4595 'International Tables Vol C Tables 4.2.6.8 and 6.1.1.4'
N N 0.0061 0.0033 'International Tables Vol C Tables 4.2.6.8 and 6.1.1.4'
O O 0.0106 0.0060 'International Tables Vol C Tables 4.2.6.8 and 6.1.1.4'

loop_
_geom_angle_atom_site_label_1
_geom_angle_atom_site_label_2
_geom_angle_atom_site_label_3
_geom_angle
C7C O3C C8C 117.5(7)
C25C O5C C26C 116.2(6)
C11C N1C N2C 107.1(5)
N1C N2C C13C 117.4(6)
C10C N2C N1C 112.9(5)
C10C N2C C13C 129.6(6)
C6C C1C C2C 114.5(5)
C7C C1C C2C 110.0(5)
C7C C1C C6C 109.6(5)
C1C C2C C3C 109.2(5)
C10C C2C C1C 113.7(5)
C10C C2C C3C 110.4(5)
C11C C2C C1C 113.3(5)
C11C C2C C3C 109.7(5)
C11C C2C C10C 100.3(5)
C4C C3C C2C 110.8(5)
C19C C3C C2C 114.9(5)
C19C C3C C4C 111.2(5)
C5C C4C C3C 111.4(5)
C6C C5C C4C 123.9(6)
C5C C6C C1C 123.3(6)
C5C C6C C25C 121.9(7)
C25C C6C C1C 114.5(6)
O2C C7C O3C 123.1(7)
O2C C7C C1C 127.0(7)
O3C C7C C1C 109.9(5)
C9C C8C O3C 108.8(9)
O1C C10C N2C 126.3(6)
O1C C10C C2C 128.0(6)
N2C C10C C2C 105.7(5)
N1C C11C C2C 114.0(6)
N1C C11C C12C 120.7(6)
C2C C11C C12C 125.3(6)
C14C C13C N2C 119.2(7)
C14C C13C C18C 119.1(6)
C18C C13C N2C 121.7(6)
C13C C14C C15C 120.9(7)
C16C C15C C14C 119.9(7)
C15C C16C C17C 119.7(7)
C16C C17C C18C 120.6(7)
C13C C18C C17C 119.8(7)
C20C C19C C3C 119.4(5)
C20C C19C C24C 118.8(6)
C24C C19C C3C 121.4(6)
C19C C20C C21C 119.1(6)
C20C C21C Br1C 119.0(6)
C22C C21C Br1C 118.4(6)
C22C C21C C20C 122.5(7)
C21C C22C C23C 118.4(8)
C22C C23C C24C 120.7(8)
C23C C24C C19C 120.4(7)
O4C C25C O5C 123.9(7)
O4C C25C C6C 122.4(7)
O5C C25C C6C 113.6(7)
O5C C26C C27C 110.6(7)
C7B O3B C8B 116.2(7)
C25B O5B C26B 117.1(7)
C11B N1B N2B 107.3(6)
N1B N2B C13B 117.8(6)
C10B N2B N1B 112.6(6)
C10B N2B C13B 129.4(6)
C6B C1B C2B 113.9(5)
C6B C1B C7B 110.3(5)
C7B C1B C2B 109.8(5)
C1B C2B C3B 109.3(5)
C10B C2B C1B 112.9(5)
C10B C2B C3B 110.9(5)
C11B C2B C1B 112.7(5)
C11B C2B C3B 110.1(5)
C11B C2B C10B 100.6(5)
C4B C3B C2B 110.5(5)
C19B C3B C2B 114.2(5)
C19B C3B C4B 111.1(5)
C5B C4B C3B 111.6(6)
C6B C5B C4B 123.5(6)
C5B C6B C1B 123.6(6)
C5B C6B C25B 122.2(6)
C25B C6B C1B 113.9(6)
O2B C7B O3B 123.7(7)
O2B C7B C1B 126.3(7)
O3B C7B C1B 109.9(6)
O3B C8B C9B 107.4(8)
O1B C10B N2B 126.8(6)
O1B C10B C2B 128.3(6)
N2B C10B C2B 104.9(5)
N1B C11B C2B 114.5(6)
N1B C11B C12B 120.3(6)
C12B C11B C2B 125.2(6)
C14B C13B N2B 120.3(7)
C18B C13B N2B 118.9(6)
C18B C13B C14B 120.7(6)
C13B C14B C15B 119.1(7)
C16B C15B C14B 120.4(7)
C17B C16B C15B 119.1(7)
C16B C17B C18B 121.0(7)
C13B C18B C17B 119.7(7)
C20B C19B C3B 119.0(5)
C24B C19B C3B 123.1(6)
C24B C19B C20B 117.7(6)
C21B C20B C19B 119.7(6)
C20B C21B Br1B 119.4(6)
C22B C21B Br1B 118.4(6)
C22B C21B C20B 122.1(7)
C21B C22B C23B 118.3(8)
C24B C23B C22B 120.3(7)
C23B C24B C19B 121.8(7)
O4B C25B O5B 124.1(7)
O4B C25B C6B 121.8(7)
O5B C25B C6B 114.0(7)
O5B C26B C27B 110.9(7)
C7 O3 C8 117.8(7)
C25 O5 C26 115.5(6)
C11 N1 N2 107.4(5)
C10 N2 N1 112.7(5)
C10 N2 C13 129.3(6)
C13 N2 N1 117.4(5)
C6 C1 C2 113.0(5)
C6 C1 C7 110.8(5)
C7 C1 C2 108.3(5)
C3 C2 C1 108.7(5)
C10 C2 C1 113.3(5)
C10 C2 C3 111.4(5)
C11 C2 C1 111.8(5)
C11 C2 C3 110.7(5)
C11 C2 C10 100.8(5)
C4 C3 C2 111.1(5)
C19 C3 C2 114.1(5)
C19 C3 C4 111.5(5)
C5 C4 C3 111.5(5)
C6 C5 C4 123.8(6)
C5 C6 C1 124.5(6)
C5 C6 C25 122.3(6)
C25 C6 C1 112.6(6)
O2 C7 O3 123.9(7)
O2 C7 C1 124.9(7)
O3 C7 C1 111.2(6)
C9 C8 O3 109.0(8)
O1 C10 N2 126.6(6)
O1 C10 C2 127.3(6)
N2 C10 C2 106.1(5)
N1 C11 C2 113.0(6)
N1 C11 C12 120.4(6)
C12 C11 C2 126.5(6)
C14 C13 N2 118.1(6)
C18 C13 N2 122.2(6)
C18 C13 C14 119.7(6)
C13 C14 C15 119.1(7)
C16 C15 C14 120.9(7)
C17 C16 C15 118.9(7)
C16 C17 C18 120.6(7)
C13 C18 C17 120.8(7)
C20 C19 C3 120.0(6)
C24 C19 C3 122.2(6)
C24 C19 C20 117.7(6)
C21 C20 C19 120.6(6)
C20 C21 Br1 120.2(5)
C22 C21 Br1 118.7(6)
C22 C21 C20 121.1(7)
C23 C22 C21 118.3(7)
C24 C23 C22 121.3(8)
C23 C24 C19 121.1(7)
O4 C25 O5 124.1(7)
O4 C25 C6 122.9(7)
O5 C25 C6 113.0(7)
O5 C26 C27 111.3(7)
C7A O3A C8A 117.8(7)
C25A O5A C26A 117.5(6)
C11A N1A N2A 107.4(5)
C10A N2A N1A 112.6(5)
C10A N2A C13A 130.2(6)
C13A N2A N1A 117.1(6)
C6A C1A C2A 113.5(5)
C6A C1A C7A 110.8(5)
C7A C1A C2A 110.2(5)
C3A C2A C1A 109.3(5)
C10A C2A C1A 112.1(5)
C10A C2A C3A 112.3(5)
C11A C2A C1A 112.4(5)
C11A C2A C3A 110.4(5)
C11A C2A C10A 100.1(5)
C4A C3A C2A 110.2(5)
C4A C3A C19A 110.4(5)
C19A C3A C2A 114.6(5)
C5A C4A C3A 111.7(5)
C6A C5A C4A 122.6(6)
C5A C6A C1A 124.2(6)
C5A C6A C25A 121.8(6)
C25A C6A C1A 113.7(6)
O2A C7A O3A 123.3(7)
O2A C7A C1A 125.8(7)
O3A C7A C1A 110.7(6)
O3A C8A C9A 107.8(8)
O1A C10A N2A 126.6(6)
O1A C10A C2A 127.4(6)
N2A C10A C2A 105.9(5)
N1A C11A C2A 113.8(6)
N1A C11A C12A 120.6(7)
C12A C11A C2A 125.5(6)
C14A C13A N2A 120.2(6)
C14A C13A C18A 120.5(6)
C18A C13A N2A 119.3(6)
C13A C14A C15A 119.2(7)
C16A C15A C14A 121.2(7)
C15A C16A C17A 118.7(7)
C16A C17A C18A 121.7(7)
C17A C18A C13A 118.6(7)
C20A C19A C3A 118.8(5)
C20A C19A C24A 118.3(6)
C24A C19A C3A 122.8(6)
C19A C20A C21A 120.5(6)
C20A C21A Br1A 120.1(6)
C22A C21A Br1A 119.1(6)
C22A C21A C20A 120.8(7)
C23A C22A C21A 118.3(8)
C24A C23A C22A 121.7(8)
C23A C24A C19A 120.3(7)
O4A C25A O5A 124.1(7)
O4A C25A C6A 122.1(7)
O5A C25A C6A 113.8(7)
O5A C26A C27A 110.6(7)

loop_
_geom_bond_atom_site_label_1
_geom_bond_atom_site_label_2
_geom_bond_distance
Br1C C21C 1.914(7)
O1C C10C 1.219(8)
O2C C7C 1.186(8)
O3C C7C 1.334(8)
O3C C8C 1.464(11)
O4C C25C 1.197(10)
O5C C25C 1.335(9)
O5C C26C 1.455(9)
N1C N2C 1.411(8)
N1C C11C 1.266(9)
N2C C10C 1.362(8)
N2C C13C 1.422(9)
C1C C2C 1.544(9)
C1C C6C 1.519(9)
C1C C7C 1.515(9)
C2C C3C 1.573(8)
C2C C10C 1.514(8)
C2C C11C 1.502(8)
C3C C4C 1.541(8)
C3C C19C 1.514(8)
C4C C5C 1.487(9)
C5C C6C 1.325(9)
C6C C25C 1.484(10)
C8C C9C 1.451(15)
C11C C12C 1.508(10)
C13C C14C 1.376(10)
C13C C18C 1.379(10)
C14C C15C 1.394(10)
C15C C16C 1.355(11)
C16C C17C 1.385(11)
C17C C18C 1.386(10)
C19C C20C 1.388(8)
C19C C24C 1.393(9)
C20C C21C 1.389(10)
C21C C22C 1.359(11)
C22C C23C 1.383(13)
C23C C24C 1.384(12)
C26C C27C 1.494(11)
Br1B C21B 1.909(8)
O1B C10B 1.209(8)
O2B C7B 1.182(9)
O3B C7B 1.330(8)
O3B C8B 1.466(11)
O4B C25B 1.205(10)
O5B C25B 1.320(9)
O5B C26B 1.445(9)
N1B N2B 1.416(8)
N1B C11B 1.267(9)
N2B C10B 1.385(8)
N2B C13B 1.435(9)
C1B C2B 1.567(9)
C1B C6B 1.515(9)
C1B C7B 1.527(9)
C2B C3B 1.570(8)
C2B C10B 1.525(8)
C2B C11B 1.497(9)
C3B C4B 1.521(9)
C3B C19B 1.512(9)
C4B C5B 1.499(9)
C5B C6B 1.323(9)
C6B C25B 1.483(10)
C8B C9B 1.471(15)
C11B C12B 1.492(10)
C13B C14B 1.375(9)
C13B C18B 1.361(10)
C14B C15B 1.392(10)
C15B C16B 1.381(11)
C16B C17B 1.365(10)
C17B C18B 1.384(10)
C19B C20B 1.392(9)
C19B C24B 1.386(9)
C20B C21B 1.383(10)
C21B C22B 1.361(12)
C22B C23B 1.386(12)
C23B C24B 1.368(11)
C26B C27B 1.502(12)
Br1 C21 1.890(8)
O1 C10 1.225(8)
O2 C7 1.196(8)
O3 C7 1.316(8)
O3 C8 1.459(11)
O4 C25 1.187(9)
O5 C25 1.348(9)
O5 C26 1.461(9)
N1 N2 1.423(8)
N1 C11 1.285(8)
N2 C10 1.355(8)
N2 C13 1.420(9)
C1 C2 1.573(9)
C1 C6 1.501(9)
C1 C7 1.526(9)
C2 C3 1.567(8)
C2 C10 1.521(8)
C2 C11 1.506(9)
C3 C4 1.517(9)
C3 C19 1.517(9)
C4 C5 1.488(9)
C5 C6 1.312(9)
C6 C25 1.497(10)
C8 C9 1.449(15)
C11 C12 1.486(9)
C13 C14 1.397(9)
C13 C18 1.364(9)
C14 C15 1.398(9)
C15 C16 1.386(11)
C16 C17 1.377(11)
C17 C18 1.389(10)
C19 C20 1.399(9)
C19 C24 1.397(9)
C20 C21 1.387(10)
C21 C22 1.387(11)
C22 C23 1.380(12)
C23 C24 1.376(11)
C26 C27 1.483(11)
Br1A C21A 1.889(8)
O1A C10A 1.219(8)
O2A C7A 1.189(9)
O3A C7A 1.325(9)
O3A C8A 1.462(10)
O4A C25A 1.204(10)
O5A C25A 1.317(9)
O5A C26A 1.458(9)
N1A N2A 1.423(8)
N1A C11A 1.289(9)
N2A C10A 1.374(8)
N2A C13A 1.416(8)
C1A C2A 1.560(8)
C1A C6A 1.510(9)
C1A C7A 1.524(9)
C2A C3A 1.553(9)
C2A C10A 1.538(8)
C2A C11A 1.511(9)
C3A C4A 1.519(9)
C3A C19A 1.521(9)
C4A C5A 1.490(9)
C5A C6A 1.317(9)
C6A C25A 1.490(10)
C8A C9A 1.473(15)
C11A C12A 1.475(9)
C13A C14A 1.384(10)
C13A C18A 1.392(9)
C14A C15A 1.390(9)
C15A C16A 1.372(10)
C16A C17A 1.381(10)
C17A C18A 1.381(10)
C19A C20A 1.389(8)
C19A C24A 1.402(9)
C20A C21A 1.392(10)
C21A C22A 1.387(11)
C22A C23A 1.380(12)
C23A C24A 1.374(11)
C26A C27A 1.480(12)

loop_
_geom_torsion_atom_site_label_1
_geom_torsion_atom_site_label_2
_geom_torsion_atom_site_label_3
_geom_torsion_atom_site_label_4
_geom_torsion
Br1C C21C C22C C23C -177.8(7)
N1C N2C C10C O1C -179.4(7)
N1C N2C C10C C2C 0.0(8)
N1C N2C C13C C14C -7.8(11)
N1C N2C C13C C18C 172.4(7)
N2C N1C C11C C2C -2.5(8)
N2C N1C C11C C12C 178.0(7)
N2C C13C C14C C15C -178.4(7)
N2C C13C C18C C17C 177.9(7)
C1C C2C C3C C4C -59.1(6)
C1C C2C C3C C19C 173.8(5)
C1C C2C C10C O1C 56.9(9)
C1C C2C C10C N2C -122.5(6)
C1C C2C C11C N1C 123.9(6)
C1C C2C C11C C12C -56.6(9)
C1C C6C C25C O4C 15.0(11)
C1C C6C C25C O5C -168.6(6)
C2C C1C C6C C5C -4.5(9)
C2C C1C C6C C25C -178.6(6)
C2C C1C C7C O2C -111.0(8)
C2C C1C C7C O3C 66.1(7)
C2C C3C C4C C5C 49.8(7)
C2C C3C C19C C20C -114.6(6)
C2C C3C C19C C24C 72.1(8)
C3C C2C C10C O1C -66.2(9)
C3C C2C C10C N2C 114.4(6)
C3C C2C C11C N1C -113.8(6)
C3C C2C C11C C12C 65.7(8)
C3C C4C C5C C6C -17.7(9)
C3C C19C C20C C21C -173.3(6)
C3C C19C C24C C23C 174.3(8)
C4C C3C C19C C20C 118.5(6)
C4C C3C C19C C24C -54.7(8)
C4C C5C C6C C1C -5.8(10)
C4C C5C C6C C25C 167.9(6)
C5C C6C C25C O4C -159.2(8)
C5C C6C C25C O5C 17.2(10)
C6C C1C C2C C3C 35.9(7)
C6C C1C C2C C10C -87.8(7)
C6C C1C C2C C11C 158.6(5)
C6C C1C C7C O2C 15.7(11)
C6C C1C C7C O3C -167.2(6)
C7C O3C C8C C9C 155.9(9)
C7C C1C C2C C3C 159.9(5)
C7C C1C C2C C10C 36.1(7)
C7C C1C C2C C11C -77.5(7)
C7C C1C C6C C5C -128.6(7)
C7C C1C C6C C25C 57.2(7)
C8C O3C C7C O2C 4.9(12)
C8C O3C C7C C1C -172.4(8)
C10C N2C C13C C14C 167.1(8)
C10C N2C C13C C18C -12.7(13)
C10C C2C C3C C4C 66.6(6)
C10C C2C C3C C19C -60.5(6)
C10C C2C C11C N1C 2.4(7)
C10C C2C C11C C12C -178.1(7)
C11C N1C N2C C10C 1.5(8)
C11C N1C N2C C13C 177.3(6)
C11C C2C C3C C4C 176.2(5)
C11C C2C C3C C19C 49.1(7)
C11C C2C C10C O1C 178.1(7)
C11C C2C C10C N2C -1.3(7)
C13C N2C C10C O1C 5.5(13)
C13C N2C C10C C2C -175.1(7)
C13C C14C C15C C16C -0.7(13)
C14C C13C C18C C17C -1.9(12)
C14C C15C C16C C17C 0.7(13)
C15C C16C C17C C18C -1.3(13)
C16C C17C C18C C13C 1.9(13)
C18C C13C C14C C15C 1.3(12)
C19C C3C C4C C5C 178.9(5)
C19C C20C C21C Br1C 177.6(5)
C19C C20C C21C C22C -1.0(11)
C20C C19C C24C C23C 1.0(12)
C20C C21C C22C C23C 0.8(13)
C21C C22C C23C C24C 0.3(14)
C22C C23C C24C C19C -1.2(14)
C24C C19C C20C C21C 0.1(10)
C25C O5C C26C C27C 93.0(9)
C26C O5C C25C O4C 3.0(12)
C26C O5C C25C C6C -173.3(6)
Br1B C21B C22B C23B -178.4(7)
N1B N2B C10B O1B 179.1(7)
N1B N2B C10B C2B -1.6(8)
N1B N2B C13B C14B -170.3(7)
N1B N2B C13B C18B 10.2(11)
N2B N1B C11B C2B 1.8(8)
N2B N1B C11B C12B -178.0(6)
N2B C13B C14B C15B -178.5(7)
N2B C13B C18B C17B 179.1(8)
C1B C2B C3B C4B 59.5(6)
C1B C2B C3B C19B -174.4(5)
C1B C2B C10B O1B -57.9(9)
C1B C2B C10B N2B 122.7(6)
C1B C2B C11B N1B -123.2(6)
C1B C2B C11B C12B 56.5(9)
C1B C6B C25B O4B -13.8(11)
C1B C6B C25B O5B 169.2(6)
C2B C1B C6B C5B 4.9(9)
C2B C1B C6B C25B 178.5(6)
C2B C1B C7B O2B 108.6(9)
C2B C1B C7B O3B -67.1(8)
C2B C3B C4B C5B -51.5(7)
C2B C3B C19B C20B 114.5(6)
C2B C3B C19B C24B -70.3(8)
C3B C2B C10B O1B 65.2(9)
C3B C2B C10B N2B -114.1(6)
C3B C2B C11B N1B 114.4(6)
C3B C2B C11B C12B -65.8(8)
C3B C4B C5B C6B 20.2(9)
C3B C19B C20B C21B 174.8(6)
C3B C19B C24B C23B -174.6(7)
C4B C3B C19B C20B -119.7(6)
C4B C3B C19B C24B 55.4(8)
C4B C5B C6B C1B 3.9(10)
C4B C5B C6B C25B -169.1(6)
C5B C6B C25B O4B 159.8(8)
C5B C6B C25B O5B -17.2(10)
C6B C1B C2B C3B -35.6(7)
C6B C1B C2B C10B 88.3(7)
C6B C1B C2B C11B -158.4(5)
C6B C1B C7B O2B -17.7(11)
C6B C1B C7B O3B 166.6(6)
C7B O3B C8B C9B -156.7(9)
C7B C1B C2B C3B -159.9(5)
C7B C1B C2B C10B -35.9(7)
C7B C1B C2B C11B 77.3(7)
C7B C1B C6B C5B 128.9(7)
C7B C1B C6B C25B -57.6(8)
C8B O3B C7B O2B -4.1(13)
C8B O3B C7B C1B 171.7(7)
C10B N2B C13B C14B 14.6(13)
C10B N2B C13B C18B -165.0(8)
C10B C2B C3B C4B -65.7(7)
C10B C2B C3B C19B 60.4(7)
C10B C2B C11B N1B -2.7(8)
C10B C2B C11B C12B 177.1(7)
C11B N1B N2B C10B 0.0(8)
C11B N1B N2B C13B -176.0(7)
C11B C2B C3B C4B -176.2(5)
C11B C2B C3B C19B -50.1(7)
C11B C2B C10B O1B -178.3(7)
C11B C2B C10B N2B 2.4(7)
C13B N2B C10B O1B -5.5(13)
C13B N2B C10B C2B 173.8(7)
C13B C14B C15B C16B -0.9(13)
C14B C13B C18B C17B -0.4(13)
C14B C15B C16B C17B 0.2(13)
C15B C16B C17B C18B 0.5(13)
C16B C17B C18B C13B -0.4(13)
C18B C13B C14B C15B 1.0(12)
C19B C3B C4B C5B -179.3(5)
C19B C20B C21B Br1B 179.5(5)
C19B C20B C21B C22B -0.5(11)
C20B C19B C24B C23B 0.5(11)
C20B C21B C22B C23B 1.6(13)
C21B C22B C23B C24B -1.6(13)
C22B C23B C24B C19B 0.6(13)
C24B C19B C20B C21B -0.6(10)
C25B O5B C26B C27B -91.9(9)
C26B O5B C25B O4B -3.3(12)
C26B O5B C25B C6B 173.7(6)
Br1 C21 C22 C23 -178.3(7)
N1 N2 C10 O1 179.4(7)
N1 N2 C10 C2 0.2(8)
N1 N2 C13 C14 -3.3(10)
N1 N2 C13 C18 175.0(7)
N2 N1 C11 C2 -2.7(8)
N2 N1 C11 C12 -179.5(6)
N2 C13 C14 C15 -178.7(7)
N2 C13 C18 C17 178.6(7)
C1 C2 C3 C4 -59.7(6)
C1 C2 C3 C19 173.2(5)
C1 C2 C10 O1 59.6(9)
C1 C2 C10 N2 -121.2(6)
C1 C2 C11 N1 123.4(6)
C1 C2 C11 C12 -60.1(9)
C1 C6 C25 O4 12.1(11)
C1 C6 C25 O5 -169.6(6)
C2 C1 C6 C5 -7.8(9)
C2 C1 C6 C25 -179.2(5)
C2 C1 C7 O2 -109.4(9)
C2 C1 C7 O3 69.0(7)
C2 C3 C4 C5 49.9(7)
C2 C3 C19 C20 -118.1(6)
C2 C3 C19 C24 66.6(8)
C3 C2 C10 O1 -63.3(9)
C3 C2 C10 N2 115.8(6)
C3 C2 C11 N1 -115.2(6)
C3 C2 C11 C12 61.3(9)
C3 C4 C5 C6 -18.6(9)
C3 C19 C20 C21 -175.8(6)
C3 C19 C24 C23 177.1(8)
C4 C3 C19 C20 115.1(6)
C4 C3 C19 C24 -60.2(8)
C4 C5 C6 C1 -3.1(10)
C4 C5 C6 C25 167.5(6)
C5 C6 C25 O4 -159.5(8)
C5 C6 C25 O5 18.8(10)
C6 C1 C2 C3 37.8(7)
C6 C1 C2 C10 -86.6(6)
C6 C1 C2 C11 160.3(5)
C6 C1 C7 O2 15.2(11)
C6 C1 C7 O3 -166.4(6)
C7 O3 C8 C9 151.6(9)
C7 C1 C2 C3 161.0(5)
C7 C1 C2 C10 36.6(7)
C7 C1 C2 C11 -76.4(7)
C7 C1 C6 C5 -129.6(7)
C7 C1 C6 C25 59.0(7)
C8 O3 C7 O2 5.2(13)
C8 O3 C7 C1 -173.2(8)
C10 N2 C13 C14 167.4(7)
C10 N2 C13 C18 -14.2(12)
C10 C2 C3 C4 65.8(7)
C10 C2 C3 C19 -61.2(7)
C10 C2 C11 N1 2.7(7)
C10 C2 C11 C12 179.3(7)
C11 N1 N2 C10 1.5(8)
C11 N1 N2 C13 173.8(6)
C11 C2 C3 C4 177.1(5)
C11 C2 C3 C19 50.0(7)
C11 C2 C10 O1 179.2(7)
C11 C2 C10 N2 -1.6(7)
C13 N2 C10 O1 8.3(13)
C13 N2 C10 C2 -170.9(7)
C13 C14 C15 C16 -2.3(12)
C14 C13 C18 C17 -3.0(12)
C14 C15 C16 C17 1.8(12)
C15 C16 C17 C18 -1.9(12)
C16 C17 C18 C13 2.6(13)
C18 C13 C14 C15 2.8(11)
C19 C3 C4 C5 178.3(5)
C19 C20 C21 Br1 177.6(5)
C19 C20 C21 C22 -0.2(11)
C20 C19 C24 C23 1.7(11)
C20 C21 C22 C23 -0.4(12)
C21 C22 C23 C24 1.8(14)
C22 C23 C24 C19 -2.4(14)
C24 C19 C20 C21 -0.4(10)
C25 O5 C26 C27 92.9(9)
C26 O5 C25 O4 3.3(12)
C26 O5 C25 C6 -175.0(6)
Br1A C21A C22A C23A -179.3(7)
N1A N2A C10A O1A 179.9(7)
N1A N2A C10A C2A -3.0(8)
N1A N2A C13A C14A -165.6(6)
N1A N2A C13A C18A 14.0(10)
N2A N1A C11A C2A 2.4(8)
N2A N1A C11A C12A 179.7(6)
N2A C13A C14A C15A -179.3(7)
N2A C13A C18A C17A 179.1(7)
C1A C2A C3A C4A 60.1(6)
C1A C2A C3A C19A -174.7(5)
C1A C2A C10A O1A -59.7(9)
C1A C2A C10A N2A 123.3(6)
C1A C2A C11A N1A -123.2(6)
C1A C2A C11A C12A 59.7(9)
C1A C6A C25A O4A -13.3(11)
C1A C6A C25A O5A 169.1(6)
C2A C1A C6A C5A 3.4(9)
C2A C1A C6A C25A 177.1(5)
C2A C1A C7A O2A 110.2(9)
C2A C1A C7A O3A -65.5(7)
C2A C3A C4A C5A -52.3(7)
C2A C3A C19A C20A 113.6(6)
C2A C3A C19A C24A -69.2(8)
C3A C2A C10A O1A 63.8(9)
C3A C2A C10A N2A -113.2(6)
C3A C2A C11A N1A 114.5(6)
C3A C2A C11A C12A -62.6(9)
C3A C4A C5A C6A 19.9(9)
C3A C19A C20A C21A 176.3(6)
C3A C19A C24A C23A -176.5(7)
C4A C3A C19A C20A -121.2(6)
C4A C3A C19A C24A 55.9(8)
C4A C5A C6A C1A 5.3(10)
C4A C5A C6A C25A -167.9(6)
C5A C6A C25A O4A 160.6(8)
C5A C6A C25A O5A -17.1(10)
C6A C1A C2A C3A -35.4(7)
C6A C1A C2A C10A 89.8(6)
C6A C1A C2A C11A -158.3(5)
C6A C1A C7A O2A -16.2(11)
C6A C1A C7A O3A 168.1(6)
C7A O3A C8A C9A -157.6(9)
C7A C1A C2A C3A -160.2(5)
C7A C1A C2A C10A -35.0(7)
C7A C1A C2A C11A 76.8(7)
C7A C1A C6A C5A 128.0(7)
C7A C1A C6A C25A -58.3(7)
C8A O3A C7A O2A -3.5(13)
C8A O3A C7A C1A 172.4(8)
C10A N2A C13A C14A 18.2(12)
C10A N2A C13A C18A -162.2(8)
C10A C2A C3A C4A -65.0(7)
C10A C2A C3A C19A 60.2(7)
C10A C2A C11A N1A -4.0(7)
C10A C2A C11A C12A 178.9(7)
C11A N1A N2A C10A 0.5(8)
C11A N1A N2A C13A -176.3(6)
C11A C2A C3A C4A -175.8(5)
C11A C2A C3A C19A -50.6(7)
C11A C2A C10A O1A -179.1(7)
C11A C2A C10A N2A 3.9(7)
C13A N2A C10A O1A -3.7(13)
C13A N2A C10A C2A 173.3(7)
C13A C14A C15A C16A 0.1(12)
C14A C13A C18A C17A -1.3(12)
C14A C15A C16A C17A -1.0(12)
C15A C16A C17A C18A 0.8(12)
C16A C17A C18A C13A 0.3(12)
C18A C13A C14A C15A 1.0(11)
C19A C3A C4A C5A -179.9(5)
C19A C20A C21A Br1A -179.0(5)
C19A C20A C21A C22A -0.3(11)
C20A C19A C24A C23A 0.7(11)
C20A C21A C22A C23A 2.1(12)
C21A C22A C23A C24A -2.5(14)
C22A C23A C24A C19A 1.1(14)
C24A C19A C20A C21A -1.0(10)
C25A O5A C26A C27A -90.1(9)
C26A O5A C25A O4A -4.0(12)
C26A O5A C25A C6A 173.6(6)
